data_7121429
loop_
_publ_author_name
'Weselski, Marek'
'Ksi\;a\.zek, Maria'
'Rokosz, Dominika'
'Dreczko, Agnieszka'
'Kusz, Joachim'
'Bronisz, Robert'

_publ_section_title
;
 Double spin transition in a two dimensional Fe(ii) coordination network.
;
_journal_issue 31
_journal_name_full 'Chemical communications (Cambridge, England)'
_journal_page_first 3895
_journal_page_last 3898
_journal_paper_doi 10.1039/c8cc01621f
_journal_volume 54
_journal_year 2018
_chemical_formula_moiety
;
C28 H46 Fe N14, 2(Cl O4), 4(C2 H3 N)
;
_chemical_formula_sum 'C36 H58 Cl2 Fe N18 O8'
_chemical_formula_weight 997.75
_space_group_crystal_system triclinic
_space_group_IT_number 2
_space_group_name_Hall '-P 1'
_space_group_name_H-M_alt 'P -1'
_symmetry_space_group_name_Hall '-P 1'
_symmetry_space_group_name_H-M 'P -1'
_atom_sites_solution_hydrogens geom
_audit_creation_method SHELXL-2014/7
_audit_update_record
;
2017-09-11 deposited with the CCDC.
2018-03-22 downloaded from the CCDC.
;
_cell_angle_alpha 62.997(7)
_cell_angle_beta 89.019(6)
_cell_angle_gamma 62.634(7)
_cell_formula_units_Z 1
_cell_length_a 11.7696(9)
_cell_length_b 11.6828(8)
_cell_length_c 11.8805(7)
_cell_measurement_reflns_used 2344
_cell_measurement_temperature 250(1)
_cell_measurement_theta_max 30.0820
_cell_measurement_theta_min 3.8990
_cell_volume 1254.2(2)
_computing_cell_refinement 'CrysAlisPro 1.171.39.30aa (Rigaku OD, 2017)'
_computing_data_collection 'CrysAlisPro 1.171.39.30aa (Rigaku OD, 2017)'
_computing_data_reduction 'CrysAlisPro 1.171.39.30aa (Rigaku OD, 2017)'
_computing_structure_refinement 'SHELXL-2014/7 (Sheldrick, 2015)'
_computing_structure_solution 'SHELXS-2013 (Sheldrick, 2015)'
_diffrn_ambient_temperature 250(1)
_diffrn_detector_area_resol_mean 8.0388
_diffrn_measured_fraction_theta_full 0.827
_diffrn_measured_fraction_theta_max 0.805
_diffrn_measurement_device_type 'XtaLAB Synergy R, EosS2'
_diffrn_measurement_method '\f scans'
_diffrn_radiation_type MoK\a
_diffrn_radiation_wavelength 0.71073
_diffrn_reflns_av_R_equivalents 0.0045
_diffrn_reflns_av_unetI/netI 0.0334
_diffrn_reflns_Laue_measured_fraction_full 0.827
_diffrn_reflns_Laue_measured_fraction_max 0.805
_diffrn_reflns_limit_h_max 14
_diffrn_reflns_limit_h_min -12
_diffrn_reflns_limit_k_max 14
_diffrn_reflns_limit_k_min -4
_diffrn_reflns_limit_l_max 13
_diffrn_reflns_limit_l_min -10
_diffrn_reflns_number 4387
_diffrn_reflns_point_group_measured_fraction_full 0.827
_diffrn_reflns_point_group_measured_fraction_max 0.805
_diffrn_reflns_theta_full 25.242
_diffrn_reflns_theta_max 26.369
_diffrn_reflns_theta_min 3.331
_diffrn_source 'Enhance (Mo) X-ray Source'
_exptl_absorpt_coefficient_mu 0.471
_exptl_absorpt_correction_T_max 1.00000
_exptl_absorpt_correction_T_min 0.12799
_exptl_absorpt_correction_type multi-scan
_exptl_absorpt_process_details
;
CrysAlisPro 1.171.39.30aa (Rigaku Oxford Diffraction, 2017)
Empirical absorption correction using spherical harmonics,
 implemented in SCALE3 ABSPACK scaling algorithm.
;
_exptl_crystal_density_diffrn 1.321
_exptl_crystal_description polyhedron
_exptl_crystal_F_000 524
_exptl_crystal_size_max 0.15
_exptl_crystal_size_mid 0.07
_exptl_crystal_size_min 0.03
_refine_diff_density_max 1.430
_refine_diff_density_min -0.630
_refine_diff_density_rms 0.093
_refine_ls_extinction_method none
_refine_ls_goodness_of_fit_ref 1.054
_refine_ls_hydrogen_treatment constr
_refine_ls_matrix_type full
_refine_ls_number_parameters 300
_refine_ls_number_reflns 4129
_refine_ls_number_restraints 39
_refine_ls_restrained_S_all 1.084
_refine_ls_R_factor_all 0.0911
_refine_ls_R_factor_gt 0.0827
_refine_ls_shift/su_max 0.000
_refine_ls_shift/su_mean 0.000
_refine_ls_structure_factor_coef Fsqd
_refine_ls_weighting_details 'w=1/[\s^2^(Fo^2^)+(0.1600P)^2^+1.3024P] where P=(Fo^2^+2Fc^2^)/3'
_refine_ls_weighting_scheme calc
_refine_ls_wR_factor_gt 0.2379
_refine_ls_wR_factor_ref 0.2533
_reflns_Friedel_coverage 0.000
_reflns_number_gt 3582
_reflns_number_total 4129
_reflns_threshold_expression 'I > 2\s(I)'
_cod_data_source_file c8cc01621f2.cif
_cod_data_source_block rb17_68_1_250k
_cod_depositor_comments 'Adding full bibliography for 7121429--7121435.cif.'
_cod_original_cell_volume 1254.16(18)
_cod_database_code 7121429
_shelx_shelxl_version_number 2014/7
_shelx_space_group_comment
;
The symmetry employed for this shelxl refinement is uniquely defined
by the following loop, which should always be used as a source of
symmetry information in preference to the above space-group names.
They are only intended as comments.
;

loop_
_space_group_symop_operation_xyz
'x, y, z'
'-x, -y, -z'

loop_
_atom_site_label
_atom_site_type_symbol
_atom_site_fract_x
_atom_site_fract_y
_atom_site_fract_z
_atom_site_U_iso_or_equiv
_atom_site_adp_type
_atom_site_occupancy
_atom_site_site_symmetry_order
_atom_site_calc_flag
_atom_site_refinement_flags_posn
_atom_site_refinement_flags_adp
_atom_site_refinement_flags_occupancy
Fe1 Fe 0.5000 0.0000 0.0000 0.0370(3) Uani 1 2 d S . P
N1 N 0.6294(3) -0.4320(3) 0.3158(3) 0.0391(8) Uani 1 1 d . . .
N2 N 0.5826(3) -0.2852(3) 0.2616(4) 0.0427(9) Uani 1 1 d . . .
N3 N 0.5600(3) -0.2313(3) 0.1351(3) 0.0410(8) Uani 1 1 d . . .
C1 C 0.6675(4) -0.5246(4) 0.4578(4) 0.0464(10) Uani 1 1 d . . .
H1A H 0.6794 -0.4705 0.4955 0.056 Uiso 1 1 calc R U .
H1B H 0.7523 -0.6158 0.4838 0.056 Uiso 1 1 calc R U .
C2 C 0.5662(4) -0.5664(4) 0.5122(5) 0.0470(11) Uani 1 1 d . . .
H2A H 0.5532 -0.6187 0.4730 0.056 Uiso 1 1 calc R U .
H2B H 0.6007 -0.6355 0.6063 0.056 Uiso 1 1 calc R U .
C4 C 0.5937(4) -0.3435(4) 0.1105(4) 0.0422(10) Uani 1 1 d . . .
H4 H 0.5874 -0.3336 0.0274 0.051 Uiso 1 1 calc R U .
C5 C 0.6382(4) -0.4737(4) 0.2260(4) 0.0416(10) Uani 1 1 d . . .
C6 C 0.6937(5) -0.6305(5) 0.2572(5) 0.0553(12) Uani 1 1 d . . .
H6A H 0.6532 -0.6765 0.3223 0.066 Uiso 1 1 calc R U .
H6B H 0.7886 -0.6859 0.2958 0.066 Uiso 1 1 calc R U .
C7 C 0.6724(6) -0.6446(6) 0.1414(6) 0.0674(15) Uani 1 1 d . . .
H7A H 0.5788 -0.6003 0.1086 0.101 Uiso 1 1 calc R U .
H7B H 0.7178 -0.7492 0.1665 0.101 Uiso 1 1 calc R U .
H7C H 0.7069 -0.5935 0.0739 0.101 Uiso 1 1 calc R U .
N11 N 0.1293(3) 0.2098(4) 0.0748(4) 0.0491(10) Uani 1 1 d . . .
N12 N 0.2112(3) 0.1898(4) -0.0015(4) 0.0460(9) Uani 1 1 d . . .
N13 N 0.3271(3) 0.0772(4) 0.0765(4) 0.0446(9) Uani 1 1 d . . .
C11 C -0.0095(4) 0.3317(5) 0.0176(6) 0.0622(14) Uani 1 1 d . . .
H11A H -0.0665 0.2929 0.0584 0.075 Uiso 1 1 calc R U .
H11B H -0.0313 0.3665 -0.0755 0.075 Uiso 1 1 calc R U .
C12 C -0.0379(4) 0.4621(5) 0.0343(6) 0.0583(13) Uani 1 1 d . . .
H12A H -0.0157 0.4272 0.1274 0.070 Uiso 1 1 calc R U .
H12B H -0.1325 0.5352 0.0004 0.070 Uiso 1 1 calc R U .
C14 C 0.3168(5) 0.0274(5) 0.1996(5) 0.0502(12) Uani 1 1 d . . .
H14 H 0.3856 -0.0525 0.2735 0.060 Uiso 1 1 calc R U .
C15 C 0.1886(5) 0.1125(5) 0.2002(5) 0.0506(12) Uani 1 1 d . . .
C16 C 0.1203(6) 0.1090(6) 0.3076(7) 0.0806(19) Uani 1 1 d . . .
H16A H 0.1257 0.1749 0.3340 0.097 Uiso 1 1 calc R U .
H16B H 0.0269 0.1485 0.2745 0.097 Uiso 1 1 calc R U .
C17 C 0.1744(8) -0.0389(7) 0.4214(7) 0.094(2) Uani 1 1 d . . .
H17A H 0.1675 -0.1045 0.3968 0.142 Uiso 1 1 calc R U .
H17B H 0.1255 -0.0328 0.4870 0.142 Uiso 1 1 calc R U .
H17C H 0.2664 -0.0780 0.4564 0.142 Uiso 1 1 calc R U .
N23 N 0.6060(4) 0.0014(4) 0.1472(4) 0.0513(10) Uani 1 1 d . . .
C23 C 0.6435(5) -0.0153(5) 0.2419(5) 0.0592(13) Uani 1 1 d . . .
C231 C 0.6915(10) -0.0378(9) 0.3664(7) 0.115(3) Uani 1 1 d . . .
H23A H 0.6218 0.0330 0.3850 0.173 Uiso 1 1 calc R U .
H23B H 0.7663 -0.0229 0.3628 0.173 Uiso 1 1 calc R U .
H23C H 0.7183 -0.1384 0.4346 0.173 Uiso 1 1 calc R U .
Cl1 Cl 0.34446(14) 0.34925(15) 0.28904(15) 0.0695(5) Uani 1 1 d . . .
O1 O 0.4488(7) 0.2527(8) 0.3988(7) 0.145(3) Uani 1 1 d . . .
O2 O 0.3772(12) 0.3180(15) 0.1919(10) 0.213(5) Uani 1 1 d . . .
O3 O 0.2388(9) 0.3443(16) 0.3109(11) 0.263(7) Uani 1 1 d . . .
O4 O 0.3327(15) 0.4825(9) 0.2483(12) 0.268(7) Uani 1 1 d . . .
C99 C 0.1330(12) 0.9305(15) -0.0561(12) 0.158(4) Uani 1 1 d D U .
N99 N 0.0445(16) 1.0183(17) -0.1535(13) 0.238(6) Uani 1 1 d D U .
C98 C 0.2195(9) 0.8328(10) 0.0785(9) 0.111(3) Uani 1 1 d D U .
H98A H 0.1658 0.8415 0.1403 0.167 Uiso 1 1 calc R U .
H98B H 0.2821 0.8633 0.0847 0.167 Uiso 1 1 calc R U .
H98C H 0.2669 0.7301 0.0980 0.167 Uiso 1 1 calc R U .
N88 N 0.9611(8) -0.6204(13) 0.3957(11) 0.140(3) Uani 1 1 d . U .
C89 C 0.9521(9) -0.5077(14) 0.3559(10) 0.111(3) Uani 1 1 d . U .
C88 C 0.9481(12) -0.3656(14) 0.3177(11) 0.153(4) Uani 1 1 d . U .
H88A H 0.9346 -0.3453 0.3890 0.230 Uiso 1 1 calc R U .
H88B H 0.8763 -0.2848 0.2416 0.230 Uiso 1 1 calc R U .
H88C H 1.0309 -0.3738 0.2977 0.230 Uiso 1 1 calc R U .

loop_
_atom_site_aniso_label
_atom_site_aniso_U_11
_atom_site_aniso_U_22
_atom_site_aniso_U_33
_atom_site_aniso_U_23
_atom_site_aniso_U_13
_atom_site_aniso_U_12
Fe1 0.0431(5) 0.0308(4) 0.0299(6) -0.0123(3) 0.0098(4) -0.0166(3)
N1 0.0432(16) 0.0325(15) 0.032(2) -0.0120(13) 0.0131(15) -0.0165(13)
N2 0.0481(18) 0.0341(15) 0.038(2) -0.0139(14) 0.0137(16) -0.0191(14)
N3 0.0504(18) 0.0342(15) 0.029(2) -0.0109(14) 0.0135(16) -0.0195(14)
C1 0.047(2) 0.041(2) 0.034(3) -0.0101(17) 0.0109(19) -0.0180(17)
C2 0.054(2) 0.0328(18) 0.040(3) -0.0114(16) 0.014(2) -0.0193(18)
C4 0.050(2) 0.0373(19) 0.036(3) -0.0163(16) 0.0122(18) -0.0212(17)
C5 0.0434(19) 0.0360(18) 0.039(3) -0.0153(17) 0.0122(18) -0.0189(16)
C6 0.068(3) 0.038(2) 0.053(3) -0.021(2) 0.019(2) -0.025(2)
C7 0.094(4) 0.058(3) 0.067(4) -0.040(3) 0.037(3) -0.044(3)
N11 0.0470(19) 0.0371(17) 0.058(3) -0.0224(17) 0.0160(19) -0.0189(15)
N12 0.0459(18) 0.0434(17) 0.043(2) -0.0209(16) 0.0130(17) -0.0198(15)
N13 0.0487(19) 0.0359(16) 0.043(3) -0.0194(15) 0.0142(17) -0.0177(14)
C11 0.042(2) 0.053(2) 0.079(4) -0.030(2) 0.009(2) -0.0172(19)
C12 0.046(2) 0.042(2) 0.069(4) -0.025(2) 0.017(2) -0.0122(18)
C14 0.059(2) 0.038(2) 0.039(3) -0.0152(18) 0.017(2) -0.0185(18)
C15 0.064(3) 0.040(2) 0.049(3) -0.024(2) 0.031(2) -0.026(2)
C16 0.084(4) 0.056(3) 0.084(5) -0.033(3) 0.047(4) -0.026(3)
C17 0.118(6) 0.070(4) 0.064(5) -0.026(3) 0.046(4) -0.033(4)
N23 0.061(2) 0.0467(19) 0.040(2) -0.0172(16) 0.0060(18) -0.0270(17)
C23 0.074(3) 0.051(2) 0.047(3) -0.021(2) 0.006(3) -0.030(2)
C231 0.166(8) 0.103(5) 0.067(5) -0.046(4) -0.009(5) -0.056(5)
Cl1 0.0700(8) 0.0674(8) 0.0673(11) -0.0306(7) 0.0132(7) -0.0351(6)
O1 0.124(5) 0.147(6) 0.118(5) -0.052(4) -0.016(4) -0.049(4)
O2 0.273(11) 0.330(14) 0.156(8) -0.183(9) 0.096(8) -0.179(11)
O3 0.124(6) 0.347(16) 0.214(11) -0.045(10) 0.047(6) -0.141(9)
O4 0.397(19) 0.097(5) 0.256(12) -0.049(7) 0.005(12) -0.122(9)
C99 0.140(7) 0.158(7) 0.191(9) -0.092(6) 0.067(6) -0.083(6)
N99 0.291(11) 0.246(10) 0.215(10) -0.120(7) 0.052(7) -0.159(8)
C98 0.101(5) 0.111(5) 0.134(6) -0.064(5) 0.022(4) -0.060(4)
N88 0.103(5) 0.183(7) 0.162(7) -0.110(6) 0.055(4) -0.071(5)
C89 0.089(4) 0.139(6) 0.092(6) -0.077(5) 0.014(4) -0.029(4)
C88 0.162(8) 0.147(7) 0.104(6) -0.070(6) 0.000(5) -0.037(6)

loop_
_atom_type_symbol
_atom_type_description
_atom_type_scat_dispersion_real
_atom_type_scat_dispersion_imag
_atom_type_scat_source
C C 0.0033 0.0016 'International Tables Vol C Tables 4.2.6.8 and 6.1.1.4'
H H 0.0000 0.0000 'International Tables Vol C Tables 4.2.6.8 and 6.1.1.4'
N N 0.0061 0.0033 'International Tables Vol C Tables 4.2.6.8 and 6.1.1.4'
O O 0.0106 0.0060 'International Tables Vol C Tables 4.2.6.8 and 6.1.1.4'
Cl Cl 0.1484 0.1585 'International Tables Vol C Tables 4.2.6.8 and 6.1.1.4'
Fe Fe 0.3463 0.8444 'International Tables Vol C Tables 4.2.6.8 and 6.1.1.4'

loop_
_geom_angle_atom_site_label_1
_geom_angle_atom_site_label_2
_geom_angle_atom_site_label_3
_geom_angle
_geom_angle_site_symmetry_1
_geom_angle_site_symmetry_3
N3 Fe1 N3 180.00(13) 2_655 .
N3 Fe1 N23 89.75(13) 2_655 2_655
N3 Fe1 N23 90.25(13) . 2_655
N3 Fe1 N23 90.25(13) 2_655 .
N3 Fe1 N23 89.75(13) . .
N23 Fe1 N23 180.0 2_655 .
N3 Fe1 N13 88.84(13) 2_655 .
N3 Fe1 N13 91.16(13) . .
N23 Fe1 N13 93.00(15) 2_655 .
N23 Fe1 N13 87.00(15) . .
N3 Fe1 N13 91.16(13) 2_655 2_655
N3 Fe1 N13 88.84(13) . 2_655
N23 Fe1 N13 87.00(15) 2_655 2_655
N23 Fe1 N13 93.00(15) . 2_655
N13 Fe1 N13 180.0 . 2_655
N2 N1 C5 112.1(3) . .
N2 N1 C1 119.0(3) . .
C5 N1 C1 128.8(3) . .
N3 N2 N1 106.0(3) . .
N2 N3 C4 109.3(3) . .
N2 N3 Fe1 121.4(3) . .
C4 N3 Fe1 128.9(3) . .
N1 C1 C2 112.7(3) . .
N1 C1 H1A 109.1 . .
C2 C1 H1A 109.1 . .
N1 C1 H1B 109.1 . .
C2 C1 H1B 109.1 . .
H1A C1 H1B 107.8 . .
C2 C2 C1 113.5(4) 2_646 .
C2 C2 H2A 108.9 2_646 .
C1 C2 H2A 108.9 . .
C2 C2 H2B 108.9 2_646 .
C1 C2 H2B 108.9 . .
H2A C2 H2B 107.7 . .
N3 C4 C5 108.9(4) . .
N3 C4 H4 125.6 . .
C5 C4 H4 125.6 . .
N1 C5 C4 103.7(3) . .
N1 C5 C6 124.2(4) . .
C4 C5 C6 132.0(4) . .
C5 C6 C7 113.6(4) . .
C5 C6 H6A 108.9 . .
C7 C6 H6A 108.9 . .
C5 C6 H6B 108.9 . .
C7 C6 H6B 108.9 . .
H6A C6 H6B 107.7 . .
C6 C7 H7A 109.5 . .
C6 C7 H7B 109.5 . .
H7A C7 H7B 109.5 . .
C6 C7 H7C 109.5 . .
H7A C7 H7C 109.5 . .
H7B C7 H7C 109.5 . .
N12 N11 C15 112.2(4) . .
N12 N11 C11 120.2(4) . .
C15 N11 C11 127.6(4) . .
N13 N12 N11 106.3(3) . .
N12 N13 C14 109.2(4) . .
N12 N13 Fe1 121.4(3) . .
C14 N13 Fe1 129.4(3) . .
N11 C11 C12 113.1(4) . .
N11 C11 H11A 109.0 . .
C12 C11 H11A 109.0 . .
N11 C11 H11B 109.0 . .
C12 C11 H11B 109.0 . .
H11A C11 H11B 107.8 . .
C11 C12 C12 113.3(5) . 2_565
C11 C12 H12A 108.9 . .
C12 C12 H12A 108.9 2_565 .
C11 C12 H12B 108.9 . .
C12 C12 H12B 108.9 2_565 .
H12A C12 H12B 107.7 . .
N13 C14 C15 108.6(4) . .
N13 C14 H14 125.7 . .
C15 C14 H14 125.7 . .
N11 C15 C14 103.7(4) . .
N11 C15 C16 123.8(5) . .
C14 C15 C16 132.5(5) . .
C17 C16 C15 114.0(5) . .
C17 C16 H16A 108.8 . .
C15 C16 H16A 108.8 . .
C17 C16 H16B 108.8 . .
C15 C16 H16B 108.8 . .
H16A C16 H16B 107.7 . .
C16 C17 H17A 109.5 . .
C16 C17 H17B 109.5 . .
H17A C17 H17B 109.5 . .
C16 C17 H17C 109.5 . .
H17A C17 H17C 109.5 . .
H17B C17 H17C 109.5 . .
C23 N23 Fe1 161.7(4) . .
N23 C23 C231 179.3(7) . .
C23 C231 H23A 109.5 . .
C23 C231 H23B 109.5 . .
H23A C231 H23B 109.5 . .
C23 C231 H23C 109.5 . .
H23A C231 H23C 109.5 . .
H23B C231 H23C 109.5 . .
O3 Cl1 O4 114.8(10) . .
O3 Cl1 O2 108.2(9) . .
O4 Cl1 O2 105.9(8) . .
O3 Cl1 O1 113.1(6) . .
O4 Cl1 O1 104.0(7) . .
O2 Cl1 O1 110.7(7) . .
N99 C99 C98 167.6(16) . .
C99 C98 H98A 109.5 . .
C99 C98 H98B 109.5 . .
H98A C98 H98B 109.5 . .
C99 C98 H98C 109.5 . .
H98A C98 H98C 109.5 . .
H98B C98 H98C 109.5 . .
N88 C89 C88 173.8(11) . .
C89 C88 H88A 109.5 . .
C89 C88 H88B 109.5 . .
H88A C88 H88B 109.5 . .
C89 C88 H88C 109.5 . .
H88A C88 H88C 109.5 . .
H88B C88 H88C 109.5 . .

loop_
_geom_bond_atom_site_label_1
_geom_bond_atom_site_label_2
_geom_bond_distance
_geom_bond_site_symmetry_2
Fe1 N3 2.174(3) 2_655
Fe1 N3 2.174(3) .
Fe1 N23 2.176(4) 2_655
Fe1 N23 2.176(4) .
Fe1 N13 2.185(4) .
Fe1 N13 2.185(4) 2_655
N1 N2 1.342(4) .
N1 C5 1.344(6) .
N1 C1 1.463(5) .
N2 N3 1.314(5) .
N3 C4 1.352(5) .
C1 C2 1.518(6) .
C1 H1A 0.9800 .
C1 H1B 0.9800 .
C2 C2 1.517(8) 2_646
C2 H2A 0.9800 .
C2 H2B 0.9800 .
C4 C5 1.366(6) .
C4 H4 0.9400 .
C5 C6 1.488(5) .
C6 C7 1.496(7) .
C6 H6A 0.9800 .
C6 H6B 0.9800 .
C7 H7A 0.9700 .
C7 H7B 0.9700 .
C7 H7C 0.9700 .
N11 N12 1.327(6) .
N11 C15 1.330(6) .
N11 C11 1.476(5) .
N12 N13 1.318(5) .
N13 C14 1.333(6) .
C11 C12 1.509(7) .
C11 H11A 0.9800 .
C11 H11B 0.9800 .
C12 C12 1.512(10) 2_565
C12 H12A 0.9800 .
C12 H12B 0.9800 .
C14 C15 1.376(7) .
C14 H14 0.9400 .
C15 C16 1.491(8) .
C16 C17 1.455(9) .
C16 H16A 0.9800 .
C16 H16B 0.9800 .
C17 H17A 0.9700 .
C17 H17B 0.9700 .
C17 H17C 0.9700 .
N23 C23 1.113(6) .
C23 C231 1.455(8) .
C231 H23A 0.9700 .
C231 H23B 0.9700 .
C231 H23C 0.9700 .
Cl1 O3 1.288(8) .
Cl1 O4 1.340(8) .
Cl1 O2 1.360(8) .
Cl1 O1 1.388(6) .
C99 N99 1.207(9) .
C99 C98 1.492(9) .
C98 H98A 0.9700 .
C98 H98B 0.9700 .
C98 H98C 0.9700 .
N88 C89 1.129(13) .
C89 C88 1.488(16) .
C88 H88A 0.9700 .
C88 H88B 0.9700 .
C88 H88C 0.9700 .

loop_
_geom_torsion_atom_site_label_1
_geom_torsion_atom_site_label_2
_geom_torsion_atom_site_label_3
_geom_torsion_atom_site_label_4
_geom_torsion
_geom_torsion_site_symmetry_4
C5 N1 N2 N3 0.5(4) .
C1 N1 N2 N3 178.4(3) .
N1 N2 N3 C4 -0.7(4) .
N1 N2 N3 Fe1 -174.2(2) .
N2 N1 C1 C2 103.4(4) .
C5 N1 C1 C2 -79.1(5) .
N1 C1 C2 C2 -63.8(6) 2_646
N2 N3 C4 C5 0.6(5) .
Fe1 N3 C4 C5 173.5(3) .
N2 N1 C5 C4 -0.1(4) .
C1 N1 C5 C4 -177.8(4) .
N2 N1 C5 C6 176.4(4) .
C1 N1 C5 C6 -1.2(7) .
N3 C4 C5 N1 -0.3(4) .
N3 C4 C5 C6 -176.5(4) .
N1 C5 C6 C7 170.6(5) .
C4 C5 C6 C7 -13.9(7) .
C15 N11 N12 N13 -0.5(5) .
C11 N11 N12 N13 178.2(4) .
N11 N12 N13 C14 0.5(4) .
N11 N12 N13 Fe1 -178.8(2) .
N12 N11 C11 C12 -104.2(5) .
C15 N11 C11 C12 74.2(6) .
N11 C11 C12 C12 63.0(7) 2_565
N12 N13 C14 C15 -0.3(5) .
Fe1 N13 C14 C15 178.9(3) .
N12 N11 C15 C14 0.3(5) .
C11 N11 C15 C14 -178.3(4) .
N12 N11 C15 C16 -179.9(5) .
C11 N11 C15 C16 1.5(7) .
N13 C14 C15 N11 0.0(5) .
N13 C14 C15 C16 -179.7(5) .
N11 C15 C16 C17 149.5(6) .
C14 C15 C16 C17 -30.9(10) .
